data_7711944
loop_
_publ_author_name
'Ziegler, Raimund'
'Purtscher, Felix R. S.'
'Schwartz, Heidi A.'
'Hofer, Thomas S.'
'Heymann, Gunter'

_publ_section_title
;
 First ternary tungsten tellurate(IV) WTe<sub>2</sub>O<sub>7</sub> with
 unique crystal structure type.
;
_journal_issue 8
_journal_name_full 'Dalton transactions (Cambridge, England : 2003)'
_journal_page_first 2243
_journal_page_last 2254
_journal_paper_doi 10.1039/d2dt03419k
_journal_volume 52
_journal_year 2023
_chemical_formula_sum 'O7 Te2 W'
_chemical_formula_weight 551.05
_chemical_name_common 'tungsten tellurate'
_chemical_name_systematic WTe2O7
_space_group_crystal_system triclinic
_space_group_IT_number 2
_space_group_name_Hall '-P 1'
_space_group_name_H-M_alt 'P -1'
_atom_sites_solution_primary direct
_atom_sites_solution_secondary difmap
_audit_creation_method SHELXL-2017/1
_audit_update_record
;
2022-10-13 deposited with the CCDC.	2022-12-12 downloaded from the CCDC.
;
_cell_angle_alpha 72.4360(10)
_cell_angle_beta 85.695(2)
_cell_angle_gamma 68.1060(10)
_cell_formula_units_Z 2
_cell_length_a 5.3831(2)
_cell_length_b 6.8749(3)
_cell_length_c 8.0230(4)
_cell_measurement_reflns_used 9869
_cell_measurement_temperature 223(2)
_cell_measurement_theta_max 39.42
_cell_measurement_theta_min 2.67
_cell_volume 262.42(2)
_computing_cell_refinement 'Bruker SAINT-V 8.34A'
_computing_data_collection 'Bruker Apex III'
_computing_data_reduction 'Bruker SAINT-V 8.34A'
_computing_structure_refinement 'SHELXL-2017/1 (Sheldrick, 2017)'
_computing_structure_solution SHELXTL-2013/1
_diffrn_ambient_temperature 223(2)
_diffrn_detector_area_resol_mean 10.4
_diffrn_measured_fraction_theta_full 1.000
_diffrn_measured_fraction_theta_max 0.999
_diffrn_measurement_device_type 'Bruker D8 QUEST PHOTON 100'
_diffrn_measurement_method '\f and \w scans'
_diffrn_radiation_monochromator 'multi layered optics'
_diffrn_radiation_type MoK\a
_diffrn_radiation_wavelength 0.71073
_diffrn_reflns_av_R_equivalents 0.0324
_diffrn_reflns_av_unetI/netI 0.0192
_diffrn_reflns_Laue_measured_fraction_full 1.000
_diffrn_reflns_Laue_measured_fraction_max 0.999
_diffrn_reflns_limit_h_max 9
_diffrn_reflns_limit_h_min -9
_diffrn_reflns_limit_k_max 12
_diffrn_reflns_limit_k_min -12
_diffrn_reflns_limit_l_max 14
_diffrn_reflns_limit_l_min -14
_diffrn_reflns_number 22468
_diffrn_reflns_point_group_measured_fraction_full 1.000
_diffrn_reflns_point_group_measured_fraction_max 0.999
_diffrn_reflns_theta_full 25.242
_diffrn_reflns_theta_max 39.464
_diffrn_reflns_theta_min 2.665
_diffrn_source 'Incoatec Microfocus'
_exptl_absorpt_coefficient_mu 32.884
_exptl_absorpt_correction_T_max 0.7477
_exptl_absorpt_correction_T_min 0.5505
_exptl_absorpt_correction_type multi-scan
_exptl_absorpt_process_details 'Bruker DIFABS-2014/5'
_exptl_crystal_colour colorless
_exptl_crystal_density_diffrn 6.974
_exptl_crystal_density_method 'not measured'
_exptl_crystal_description block
_exptl_crystal_F_000 468
_exptl_crystal_recrystallization_method High-pressure/high-temperature
_exptl_crystal_size_max 0.040
_exptl_crystal_size_mid 0.030
_exptl_crystal_size_min 0.010
_refine_diff_density_max 1.925
_refine_diff_density_min -1.875
_refine_diff_density_rms 0.275
_refine_ls_extinction_coef 0.00302(18)
_refine_ls_extinction_expression Fc^*^=kFc[1+0.001xFc^2^\l^3^/sin(2\q)]^-1/4^
_refine_ls_extinction_method 'SHELXL-2017/1 (Sheldrick 2017)'
_refine_ls_goodness_of_fit_ref 1.048
_refine_ls_hydrogen_treatment undef
_refine_ls_matrix_type full
_refine_ls_number_parameters 106
_refine_ls_number_reflns 3157
_refine_ls_number_restraints 0
_refine_ls_restrained_S_all 1.048
_refine_ls_R_factor_all 0.0187
_refine_ls_R_factor_gt 0.0155
_refine_ls_shift/su_max 0.002
_refine_ls_shift/su_mean 0.000
_refine_ls_structure_factor_coef Fsqd
_refine_ls_weighting_details 'w=1/[\s^2^(Fo^2^)+(0.0131P)^2^+0.5744P] where P=(Fo^2^+2Fc^2^)/3'
_refine_ls_weighting_scheme calc
_refine_ls_wR_factor_gt 0.0316
_refine_ls_wR_factor_ref 0.0323
_reflns_Friedel_coverage 0.000
_reflns_number_gt 2932
_reflns_number_total 3157
_reflns_threshold_expression 'I > 2\s(I)'
_cod_data_source_file d2dt03419k3.cif
_cod_data_source_block RZ079_0m
_cod_depositor_comments 'Adding full bibliography for 7711944.cif.'
_cod_database_code 7711944
_shelx_shelxl_version_number 2017/1
_shelx_space_group_comment
;
The symmetry employed for this shelxl refinement is uniquely defined
by the following loop, which should always be used as a source of
symmetry information in preference to the above space-group names.
They are only intended as comments.
;
_shelx_estimated_absorpt_t_min 0.353
_shelx_estimated_absorpt_t_max 0.735
_exptl_absorpt_special_details
;
 SADABS 2016/2: Krause, L., Herbst-Irmer, R., Sheldrick G.M. & Stalke D.,
 J. Appl. Cryst. 48 (2015) 3-10
;

loop_
_space_group_symop_operation_xyz
'x, y, z'
'-x, -y, -z'

loop_
_atom_site_label
_atom_site_type_symbol
_atom_site_fract_x
_atom_site_fract_y
_atom_site_fract_z
_atom_site_U_iso_or_equiv
_atom_site_adp_type
_atom_site_occupancy
_atom_site_site_symmetry_order
_atom_site_calc_flag
_atom_site_refinement_flags_posn
_atom_site_refinement_flags_adp
_atom_site_refinement_flags_occupancy
_atom_site_disorder_assembly
_atom_site_disorder_group
Te1A Te 0.02845(3) 0.21413(2) 0.03050(2) 0.00503(3) Uani 0.9677(7) 1 d . . P A 1
W01A W 0.50630(4) 0.53362(4) 0.29649(2) 0.00420(4) Uani 0.9812(18) 1 d . . P B 1
Te1B Te 0.1585(9) 0.0956(7) 0.0994(6) 0.0060(10) Uani 0.0323(7) 1 d . . P A 2
W01B W 0.468(2) 0.5028(16) 0.2855(10) 0.00420(4) Uani 0.0188(18) 1 d . . P B 2
Te02 Te 0.19319(3) 0.08737(2) 0.57124(2) 0.00601(3) Uani 1 1 d . . . . .
O001 O 0.0710(3) 0.0666(3) 0.3544(2) 0.0060(3) Uani 1 1 d . . . . .
O002 O 0.1654(3) 0.5944(3) 0.1850(2) 0.0077(3) Uani 1 1 d . . . . .
O003 O 0.2599(3) 0.5657(3) 0.5062(2) 0.0073(3) Uani 1 1 d . . . . .
O004 O 0.5021(4) 0.2003(3) 0.7794(2) 0.0090(3) Uani 1 1 d . . . . .
O005 O 0.5066(3) 0.1843(3) 0.3890(2) 0.0062(3) Uani 1 1 d . . . . .
O006 O 0.7379(3) 0.4329(3) 0.1352(2) 0.0075(3) Uani 1 1 d . . . . .
O007 O 0.8231(3) 0.0326(3) 0.1070(2) 0.0071(3) Uani 1 1 d . . . . .

loop_
_atom_site_aniso_label
_atom_site_aniso_U_11
_atom_site_aniso_U_22
_atom_site_aniso_U_33
_atom_site_aniso_U_23
_atom_site_aniso_U_13
_atom_site_aniso_U_12
Te1A 0.00519(6) 0.00456(6) 0.00553(6) -0.00108(4) -0.00009(4) -0.00226(4)
W01A 0.00474(5) 0.00355(5) 0.00410(4) -0.00135(3) 0.00055(3) -0.00120(4)
Te1B 0.0067(18) 0.0061(17) 0.0043(17) 0.0012(13) -0.0027(12) -0.0030(13)
W01B 0.00474(5) 0.00355(5) 0.00410(4) -0.00135(3) 0.00055(3) -0.00120(4)
Te02 0.00550(5) 0.00473(5) 0.00766(6) -0.00290(4) -0.00115(4) -0.00062(4)
O001 0.0068(6) 0.0071(6) 0.0052(6) -0.0018(5) 0.0002(5) -0.0037(5)
O002 0.0075(7) 0.0081(6) 0.0064(7) -0.0013(5) -0.0011(5) -0.0020(5)
O003 0.0066(6) 0.0076(6) 0.0069(7) -0.0033(5) 0.0013(5) -0.0010(5)
O004 0.0107(7) 0.0058(6) 0.0105(7) -0.0027(6) 0.0012(6) -0.0030(5)
O005 0.0055(6) 0.0038(6) 0.0078(7) -0.0015(5) 0.0003(5) -0.0002(5)
O006 0.0080(6) 0.0071(6) 0.0060(6) -0.0026(5) 0.0014(5) -0.0007(5)
O007 0.0087(7) 0.0066(6) 0.0087(7) -0.0043(5) 0.0038(5) -0.0048(5)

loop_
_atom_type_symbol
_atom_type_description
_atom_type_scat_dispersion_real
_atom_type_scat_dispersion_imag
_atom_type_scat_source
O O 0.0106 0.0060 'International Tables Vol C Tables 4.2.6.8 and 6.1.1.4'
Te Te -0.5308 1.6751 'International Tables Vol C Tables 4.2.6.8 and 6.1.1.4'
W W -0.8490 6.8722 'International Tables Vol C Tables 4.2.6.8 and 6.1.1.4'

loop_
_geom_angle_atom_site_label_1
_geom_angle_atom_site_label_2
_geom_angle_atom_site_label_3
_geom_angle
_geom_angle_site_symmetry_1
_geom_angle_site_symmetry_3
_geom_angle_publ_flag
O007 Te1A O002 99.71(8) 1_455 2_565 ?
O007 Te1A O006 85.67(7) 1_455 1_455 ?
O002 Te1A O006 82.83(7) 2_565 1_455 ?
O007 Te1A O007 74.36(7) 1_455 2_655 ?
O002 Te1A O007 85.56(7) 2_565 2_655 ?
O006 Te1A O007 154.83(7) 1_455 2_655 ?
O007 Te1A O001 70.88(7) 1_455 . ?
O002 Te1A O001 152.68(6) 2_565 . ?
O006 Te1A O001 71.13(6) 1_455 . ?
O007 Te1A O001 114.84(6) 2_655 . ?
O004 W01A O006 95.65(8) 2_666 . ?
O004 W01A O003 98.18(8) 2_666 2_666 ?
O006 W01A O003 101.46(8) . 2_666 ?
O004 W01A O002 95.96(8) 2_666 . ?
O006 W01A O002 100.22(8) . . ?
O003 W01A O002 152.72(8) 2_666 . ?
O004 W01A O003 98.43(8) 2_666 . ?
O006 W01A O003 165.76(7) . . ?
O003 W01A O003 74.53(8) 2_666 . ?
O002 W01A O003 80.40(7) . . ?
O004 W01A O005 177.93(8) 2_666 . ?
O006 W01A O005 84.00(7) . . ?
O003 W01A O005 83.89(7) 2_666 . ?
O002 W01A O005 82.10(7) . . ?
O003 W01A O005 82.00(6) . . ?
O004 W01A W01A 100.46(6) 2_666 2_666 ?
O006 W01A W01A 139.14(6) . 2_666 ?
O003 W01A W01A 39.34(5) 2_666 2_666 ?
O002 W01A W01A 114.95(5) . 2_666 ?
O003 W01A W01A 35.19(5) . 2_666 ?
O005 W01A W01A 81.07(4) . 2_666 ?
O007 Te1B O001 79.78(18) 1_455 . ?
O007 Te1B O007 74.57(17) 1_455 2_655 ?
O001 Te1B O007 145.5(2) . 2_655 ?
O007 Te1B O004 111.2(2) 1_455 2_656 ?
O001 Te1B O004 81.05(17) . 2_656 ?
O007 Te1B O004 87.11(18) 2_655 2_656 ?
O002 W01B O006 111.2(5) . . ?
O002 W01B O004 95.1(3) . 2_666 ?
O006 W01B O004 86.7(5) . 2_666 ?
O002 W01B O005 97.2(8) . . ?
O006 W01B O005 91.9(4) . . ?
O004 W01B O005 167.3(7) 2_666 . ?
O002 W01B O003 86.2(3) . . ?
O006 W01B O003 162.4(8) . . ?
O004 W01B O003 89.5(5) 2_666 . ?
O005 W01B O003 88.1(3) . . ?
O002 W01B O003 155.5(4) . 2_666 ?
O006 W01B O003 93.0(5) . 2_666 ?
O004 W01B O003 82.6(6) 2_666 2_666 ?
O005 W01B O003 84.9(3) . 2_666 ?
O003 W01B O003 69.4(3) . 2_666 ?
O005 Te02 O001 93.63(7) 2_656 . ?
O005 Te02 O001 92.63(7) 2_656 2_556 ?
O001 Te02 O001 74.44(8) . 2_556 ?
O005 Te02 O005 77.00(7) 2_656 . ?
O001 Te02 O005 81.75(6) . . ?
O001 Te02 O005 153.40(6) 2_556 . ?
O005 Te02 O007 83.16(6) 2_656 2_656 ?
O001 Te02 O007 143.51(6) . 2_656 ?
O001 Te02 O007 69.44(6) 2_556 2_656 ?
O005 Te02 O007 131.86(6) . 2_656 ?
O005 Te02 Te02 93.92(5) 2_656 2_556 ?
O001 Te02 Te02 37.88(5) . 2_556 ?
O001 Te02 Te02 36.57(5) 2_556 2_556 ?
O005 Te02 Te02 118.76(4) . 2_556 ?
O007 Te02 Te02 105.86(4) 2_656 2_556 ?
Te02 O001 Te02 105.56(8) . 2_556 ?
Te02 O001 Te1B 142.46(15) . . ?
Te02 O001 Te1B 110.84(15) 2_556 . ?
Te02 O001 Te1A 145.56(8) . . ?
Te02 O001 Te1A 106.94(7) 2_556 . ?
Te1A O002 W01A 135.90(10) 2_565 . ?
W01A O003 W01A 105.47(8) 2_666 . ?
W01A O003 W01B 8.2(3) 2_666 2_666 ?
W01A O003 W01B 103.2(2) . 2_666 ?
W01A O004 W01B 7.5(3) 2_666 2_666 ?
W01A O004 Te1B 127.60(15) 2_666 2_656 ?
Te02 O005 W01B 133.0(3) 2_656 . ?
Te02 O005 W01A 128.29(8) 2_656 . ?
Te02 O005 Te02 103.00(7) 2_656 . ?
W01B O005 Te02 121.4(2) . . ?
W01A O005 Te02 123.25(7) . . ?
W01A O006 Te1A 158.51(10) . 1_655 ?
Te1A O007 Te1B 26.69(13) 1_655 1_655 ?
Te1A O007 Te1B 103.07(14) 1_655 2_655 ?
Te1A O007 Te1A 105.63(7) 1_655 2_655 ?
Te1A O007 Te02 111.85(8) 1_655 2_656 ?
Te1A O007 Te02 118.94(7) 2_655 2_656 ?

loop_
_geom_bond_atom_site_label_1
_geom_bond_atom_site_label_2
_geom_bond_distance
_geom_bond_site_symmetry_2
_geom_bond_publ_flag
Te1A O007 1.9028(17) 1_455 ?
Te1A O002 1.9196(17) 2_565 ?
Te1A O006 2.0556(16) 1_455 ?
Te1A O007 2.1722(16) 2_655 ?
Te1A O001 2.4818(17) . ?
W01A O004 1.7288(17) 2_666 ?
W01A O006 1.8337(16) . ?
W01A O003 1.8874(18) 2_666 ?
W01A O002 1.9467(18) . ?
W01A O003 2.0759(17) . ?
W01A O005 2.2888(17) . ?
W01A W01A 3.1561(4) 2_666 ?
Te1B O007 2.001(5) 1_455 ?
Te1B O001 2.031(5) . ?
Te1B O007 2.079(5) 2_655 ?
Te1B O004 2.173(5) 2_656 ?
W01B O002 1.683(12) . ?
W01B O006 1.832(7) . ?
W01B O004 2.012(14) 2_666 ?
W01B O005 2.029(12) . ?
W01B O003 2.093(7) . ?
W01B O003 2.129(13) 2_666 ?
Te02 O005 1.9156(16) 2_656 ?
Te02 O001 1.9677(17) . ?
Te02 O001 2.0279(17) 2_556 ?
Te02 O005 2.3040(17) . ?
Te02 O007 2.4675(18) 2_656 ?
Te02 Te02 3.1819(3) 2_556 ?
